data_1513785
loop_
_publ_author_name
'Mizoguchi, Haruki'
'Oikawa, Hideaki'
'Oguri, Hiroki'

_publ_section_title
;
 Biogenetically inspired synthesis and skeletal diversification of indole
 alkaloids.
;
_journal_issue 1
_journal_name_full 'Nature chemistry'
_journal_page_first 57
_journal_page_last 64
_journal_paper_doi 10.1038/nchem.1798
_journal_volume 6
_journal_year 2014
_chemical_formula_moiety 'C21 H22 N2 O2'
_chemical_formula_sum 'C21 H22 N2 O2'
_chemical_formula_weight 334.42
_space_group_IT_number 13
_symmetry_cell_setting monoclinic
_symmetry_Int_Tables_number 13
_symmetry_space_group_name_Hall '-P 2yac'
_symmetry_space_group_name_H-M 'P 1 2/n 1'
_atom_sites_solution_hydrogens geom
_atom_sites_solution_primary direct
_atom_sites_solution_secondary difmap
_cell_angle_alpha 90.0000
_cell_angle_beta 98.620(5)
_cell_angle_gamma 90.0000
_cell_formula_units_Z 4
_cell_length_a 8.3047(9)
_cell_length_b 7.7059(6)
_cell_length_c 25.706(3)
_cell_measurement_reflns_used 3942
_cell_measurement_temperature 93
_cell_measurement_theta_max 27.50
_cell_measurement_theta_min 2.40
_cell_volume 1626.5(3)
_computing_cell_refinement 'CrystalClear-SM Expert 2.0 r15'
_computing_data_collection 'CrystalClear-SM Expert 2.0 r15 (Rigaku, 2011)'
_computing_data_reduction 'CrystalClear-SM Expert 2.0 r15'
_computing_molecular_graphics 'CrystalStructure 4.1'
_computing_publication_material 'CrystalStructure 4.1 (Rigaku, 2013)'
_computing_structure_refinement 'SHELXL97 (Sheldrick, 2008)'
_computing_structure_solution 'Il Milione (Burla, et al., 2007)'
_diffrn_ambient_temperature 93
_diffrn_detector_area_resol_mean 6.827
_diffrn_measured_fraction_theta_full 0.997
_diffrn_measured_fraction_theta_max 0.997
_diffrn_measurement_device_type 'Rigaku XtaLAB mini'
_diffrn_measurement_method \w
_diffrn_radiation_type 'Mo K\a'
_diffrn_radiation_wavelength 0.71075
_diffrn_reflns_av_R_equivalents 0.0374
_diffrn_reflns_limit_h_max 10
_diffrn_reflns_limit_h_min -10
_diffrn_reflns_limit_k_max 9
_diffrn_reflns_limit_k_min -9
_diffrn_reflns_limit_l_max 33
_diffrn_reflns_limit_l_min -33
_diffrn_reflns_number 16361
_diffrn_reflns_theta_full 27.45
_diffrn_reflns_theta_max 27.45
_diffrn_reflns_theta_min 1.60
_diffrn_standards_number 0
_exptl_absorpt_coefficient_mu 0.088
_exptl_absorpt_correction_T_max 0.983
_exptl_absorpt_correction_T_min 0.840
_exptl_absorpt_correction_type multi-scan
_exptl_absorpt_process_details 'REQAB (Rigaku, 1998)'
_exptl_crystal_colour colorless
_exptl_crystal_density_diffrn 1.366
_exptl_crystal_density_method 'not measured'
_exptl_crystal_description block
_exptl_crystal_F_000 712.00
_exptl_crystal_size_max 0.260
_exptl_crystal_size_mid 0.200
_exptl_crystal_size_min 0.190
_refine_diff_density_max 0.34
_refine_diff_density_min -0.23
_refine_ls_extinction_method none
_refine_ls_goodness_of_fit_ref 1.070
_refine_ls_hydrogen_treatment constr
_refine_ls_number_parameters 227
_refine_ls_number_reflns 3706
_refine_ls_number_restraints 0
_refine_ls_R_factor_gt 0.0399
_refine_ls_shift/su_max 0.000
_refine_ls_structure_factor_coef Fsqd
_refine_ls_weighting_details 'w = 1/[\s^2^(Fo^2^)+(0.0498P)^2^+0.7109P] where P=(Fo^2^+2Fc^2^)/3'
_refine_ls_weighting_scheme calc
_refine_ls_wR_factor_ref 0.1072
_reflns_number_gt 3105
_reflns_number_total 3706
_reflns_threshold_expression F^2^>2.0\s(F^2^)
_cod_data_source_file nchem.1798-s2.cif
_cod_data_source_block SX208
_cod_database_code 1513785

loop_
_symmetry_equiv_pos_site_id
_symmetry_equiv_pos_as_xyz
1 +X,+Y,+Z
2 1/2-X,+Y,1/2-Z
3 -X,-Y,-Z
4 1/2+X,-Y,1/2+Z

loop_
_atom_site_label
_atom_site_type_symbol
_atom_site_fract_x
_atom_site_fract_y
_atom_site_fract_z
_atom_site_U_iso_or_equiv
_atom_site_adp_type
_atom_site_occupancy
_atom_site_symmetry_multiplicity
_atom_site_calc_flag
_atom_site_refinement_flags
O1 O 0.53799(11) 0.44898(13) 0.13922(4) 0.0173(2) Uani 1 4 d .
O2 O 0.43922(12) 0.35275(15) 0.20977(4) 0.0241(2) Uani 1 4 d .
N1 N 0.31989(13) 0.44883(14) 0.04444(4) 0.0133(2) Uani 1 4 d .
N2 N 0.08512(13) 0.25228(14) 0.18390(4) 0.0147(2) Uani 1 4 d .
C1 C 0.31539(15) 0.73011(17) 0.08565(5) 0.0149(3) Uani 1 4 d .
C2 C 0.24187(15) 0.54829(16) 0.08279(5) 0.0130(3) Uani 1 4 d .
C3 C 0.07207(15) 0.20448(17) 0.09725(5) 0.0137(3) Uani 1 4 d .
C4 C 0.34828(16) 0.80056(18) 0.03551(5) 0.0174(3) Uani 1 4 d .
C5 C 0.24796(15) 0.46720(16) 0.13858(5) 0.0126(2) Uani 1 4 d .
C6 C 0.18551(16) 0.60965(17) 0.17353(5) 0.0152(3) Uani 1 4 d .
C7 C 0.11662(15) 0.20135(17) 0.04299(5) 0.0144(3) Uani 1 4 d .
C8 C -0.12902(16) -0.05553(18) 0.09621(5) 0.0163(3) Uani 1 4 d .
C9 C -0.01476(15) 0.11125(17) 0.17280(5) 0.0142(3) Uani 1 4 d .
C10 C 0.41780(15) 0.41591(17) 0.16631(5) 0.0138(3) Uani 1 4 d .
C11 C 0.13732(15) 0.30943(17) 0.13810(5) 0.0134(3) Uani 1 4 d .
C12 C 0.32475(16) 0.70942(18) -0.00877(5) 0.0171(3) Uani 1 4 d .
C13 C -0.19826(16) -0.11830(18) 0.18254(5) 0.0176(3) Uani 1 4 d .
C14 C -0.02798(15) 0.07895(17) 0.11840(5) 0.0136(3) Uani 1 4 d .
C15 C 0.29876(17) 0.76570(18) 0.18114(5) 0.0179(3) Uani 1 4 d .
C16 C -0.09788(16) 0.01181(18) 0.20567(5) 0.0161(3) Uani 1 4 d .
C17 C 0.28268(16) 0.52156(18) -0.00848(5) 0.0157(3) Uani 1 4 d .
C18 C 0.29274(16) 0.26200(16) 0.04342(5) 0.0140(3) Uani 1 4 d .
C19 C 0.34137(16) 0.82463(18) 0.12956(5) 0.0176(3) Uani 1 4 d .
C20 C -0.21486(16) -0.15142(18) 0.12825(5) 0.0179(3) Uani 1 4 d .
C21 C 0.69781(16) 0.3935(2) 0.16378(6) 0.0245(3) Uani 1 4 d .
H2 H 0.11189 0.29919 0.21522 0.0176 Uiso 1 4 calc R
H2A H 0.12429 0.5607 0.06766 0.0156 Uiso 1 4 calc R
H4 H 0.388 0.91597 0.03459 0.0208 Uiso 1 4 calc R
H6A H 0.07603 0.64824 0.15698 0.0183 Uiso 1 4 calc R
H6B H 0.17516 0.55952 0.20833 0.0183 Uiso 1 4 calc R
H7A H 0.04192 0.27804 0.01974 0.0173 Uiso 1 4 calc R
H7B H 0.1041 0.08195 0.02874 0.0173 Uiso 1 4 calc R
H8 H -0.13842 -0.08045 0.05969 0.0196 Uiso 1 4 calc R
H12 H 0.33489 0.7648 -0.04114 0.0206 Uiso 1 4 calc R
H13 H -0.25749 -0.18704 0.20382 0.0212 Uiso 1 4 calc R
H15A H 0.24497 0.86151 0.19758 0.0215 Uiso 1 4 calc R
H15B H 0.3994 0.73428 0.20502 0.0215 Uiso 1 4 calc R
H16 H -0.08579 0.03291 0.24246 0.0193 Uiso 1 4 calc R
H17A H 0.16523 0.50647 -0.0216 0.0188 Uiso 1 4 calc R
H17B H 0.34487 0.4581 -0.03243 0.0188 Uiso 1 4 calc R
H18A H 0.36071 0.21075 0.07457 0.0168 Uiso 1 4 calc R
H18B H 0.33197 0.2144 0.01182 0.0168 Uiso 1 4 calc R
H19 H 0.38976 0.93583 0.12793 0.0211 Uiso 1 4 calc R
H20 H -0.286 -0.24088 0.11339 0.0214 Uiso 1 4 calc R
H21A H 0.77694 0.41506 0.13981 0.0294 Uiso 1 4 calc R
H21B H 0.69536 0.26922 0.17171 0.0294 Uiso 1 4 calc R
H21C H 0.72944 0.45863 0.19646 0.0294 Uiso 1 4 calc R

loop_
_atom_site_aniso_label
_atom_site_aniso_U_11
_atom_site_aniso_U_22
_atom_site_aniso_U_33
_atom_site_aniso_U_12
_atom_site_aniso_U_13
_atom_site_aniso_U_23
O1 0.0117(4) 0.0236(5) 0.0167(5) 0.0027(4) 0.0027(4) 0.0060(4)
O2 0.0185(5) 0.0379(6) 0.0159(5) 0.0038(4) 0.0030(4) 0.0092(4)
N1 0.0154(5) 0.0135(5) 0.0117(5) 0.0008(4) 0.0045(4) 0.0017(4)
N2 0.0172(5) 0.0170(6) 0.0106(5) -0.0018(4) 0.0045(4) -0.0007(4)
C1 0.0123(6) 0.0135(6) 0.0191(7) 0.0027(5) 0.0033(5) 0.0025(5)
C2 0.0122(6) 0.0150(6) 0.0122(6) 0.0014(5) 0.0029(5) 0.0007(5)
C3 0.0127(6) 0.0156(6) 0.0133(6) 0.0014(5) 0.0034(5) 0.0014(5)
C4 0.0163(6) 0.0141(6) 0.0222(7) 0.0020(5) 0.0046(5) 0.0050(5)
C5 0.0121(6) 0.0136(6) 0.0125(6) 0.0013(5) 0.0025(5) 0.0007(5)
C6 0.0152(6) 0.0166(7) 0.0145(6) 0.0019(5) 0.0041(5) -0.0014(5)
C7 0.0154(6) 0.0166(6) 0.0119(6) -0.0017(5) 0.0044(5) -0.0013(5)
C8 0.0175(6) 0.0177(7) 0.0143(6) -0.0002(5) 0.0040(5) -0.0013(5)
C9 0.0126(6) 0.0155(6) 0.0151(6) 0.0023(5) 0.0038(5) 0.0006(5)
C10 0.0143(6) 0.0141(6) 0.0133(6) 0.0004(5) 0.0034(5) -0.0006(5)
C11 0.0130(6) 0.0156(6) 0.0123(6) 0.0022(5) 0.0040(5) 0.0024(5)
C12 0.0147(6) 0.0196(7) 0.0177(7) 0.0025(5) 0.0043(5) 0.0067(5)
C13 0.0179(6) 0.0174(7) 0.0193(7) 0.0004(5) 0.0082(5) 0.0037(5)
C14 0.0119(6) 0.0154(6) 0.0142(6) 0.0028(5) 0.0038(5) 0.0016(5)
C15 0.0207(7) 0.0158(7) 0.0172(7) 0.0010(5) 0.0029(5) -0.0029(5)
C16 0.0177(6) 0.0180(7) 0.0136(6) 0.0018(5) 0.0057(5) 0.0018(5)
C17 0.0156(6) 0.0190(7) 0.0128(6) 0.0003(5) 0.0030(5) 0.0026(5)
C18 0.0153(6) 0.0138(6) 0.0138(6) 0.0005(5) 0.0053(5) -0.0001(5)
C19 0.0179(6) 0.0129(6) 0.0222(7) 0.0009(5) 0.0034(5) 0.0011(5)
C20 0.0170(6) 0.0174(7) 0.0197(7) -0.0027(5) 0.0043(5) -0.0011(5)
C21 0.0124(6) 0.0345(9) 0.0266(8) 0.0055(6) 0.0030(5) 0.0094(6)

loop_
_atom_type_symbol
_atom_type_description
_atom_type_scat_dispersion_real
_atom_type_scat_dispersion_imag
_atom_type_scat_source
C C 0.0033 0.0016
;
International Tables for Crystallography
(1992, Vol. C, Tables 4.2.6.8 and 6.1.1.4)
;
H H 0.0000 0.0000
;
International Tables for Crystallography
(1992, Vol. C, Table 6.1.1.4)
;
N N 0.0061 0.0033
;
International Tables for Crystallography
(1992, Vol. C, Tables 4.2.6.8 and 6.1.1.4)
;
O O 0.0106 0.0060
;
International Tables for Crystallography
(1992, Vol. C, Tables 4.2.6.8 and 6.1.1.4)
;

loop_
_geom_angle_atom_site_label_1
_geom_angle_atom_site_label_2
_geom_angle_atom_site_label_3
_geom_angle
_geom_angle_publ_flag
C10 O1 C21 115.35(11) yes
C2 N1 C17 111.76(10) yes
C2 N1 C18 116.34(10) yes
C17 N1 C18 110.60(10) yes
C9 N2 C11 109.37(10) yes
C2 C1 C4 115.15(11) yes
C2 C1 C19 123.72(12) yes
C4 C1 C19 121.04(12) yes
N1 C2 C1 107.28(11) yes
N1 C2 C5 116.77(10) yes
C1 C2 C5 111.49(10) yes
C7 C3 C11 126.80(12) yes
C7 C3 C14 125.51(11) yes
C11 C3 C14 107.00(12) yes
C1 C4 C12 122.48(13) yes
C2 C5 C6 106.31(10) yes
C2 C5 C10 115.58(11) yes
C2 C5 C11 112.11(10) yes
C6 C5 C10 106.04(10) yes
C6 C5 C11 108.36(11) yes
C10 C5 C11 108.04(10) yes
C5 C6 C15 112.26(11) yes
C3 C7 C18 110.93(10) yes
C14 C8 C20 118.97(12) yes
N2 C9 C14 107.54(11) yes
N2 C9 C16 130.33(12) yes
C14 C9 C16 122.10(12) yes
O1 C10 O2 123.09(11) yes
O1 C10 C5 114.77(11) yes
O2 C10 C5 122.12(12) yes
N2 C11 C3 108.97(11) yes
N2 C11 C5 120.79(11) yes
C3 C11 C5 130.23(12) yes
C4 C12 C17 120.97(12) yes
C16 C13 C20 121.52(13) yes
C3 C14 C8 133.68(12) yes
C3 C14 C9 107.09(11) yes
C8 C14 C9 119.22(12) yes
C6 C15 C19 110.51(11) yes
C9 C16 C13 117.33(12) yes
N1 C17 C12 111.13(10) yes
N1 C18 C7 116.49(11) yes
C1 C19 C15 123.76(13) yes
C8 C20 C13 120.83(12) yes
C9 N2 H2 125.307 no
C11 N2 H2 125.328 no
N1 C2 H2A 106.931 no
C1 C2 H2A 106.936 no
C5 C2 H2A 106.942 no
C1 C4 H4 118.759 no
C12 C4 H4 118.763 no
C5 C6 H6A 109.142 no
C5 C6 H6B 109.154 no
C15 C6 H6A 109.155 no
C15 C6 H6B 109.150 no
H6A C6 H6B 107.880 no
C3 C7 H7A 109.457 no
C3 C7 H7B 109.454 no
C18 C7 H7A 109.451 no
C18 C7 H7B 109.449 no
H7A C7 H7B 108.049 no
C14 C8 H8 120.516 no
C20 C8 H8 120.514 no
C4 C12 H12 119.514 no
C17 C12 H12 119.512 no
C16 C13 H13 119.236 no
C20 C13 H13 119.241 no
C6 C15 H15A 109.552 no
C6 C15 H15B 109.551 no
C19 C15 H15A 109.537 no
C19 C15 H15B 109.543 no
H15A C15 H15B 108.104 no
C9 C16 H16 121.336 no
C13 C16 H16 121.337 no
N1 C17 H17A 109.407 no
N1 C17 H17B 109.409 no
C12 C17 H17A 109.410 no
C12 C17 H17B 109.410 no
H17A C17 H17B 108.017 no
N1 C18 H18A 108.161 no
N1 C18 H18B 108.172 no
C7 C18 H18A 108.162 no
C7 C18 H18B 108.176 no
H18A C18 H18B 107.338 no
C1 C19 H19 118.111 no
C15 C19 H19 118.133 no
C8 C20 H20 119.589 no
C13 C20 H20 119.585 no
O1 C21 H21A 109.474 no
O1 C21 H21B 109.473 no
O1 C21 H21C 109.471 no
H21A C21 H21B 109.465 no
H21A C21 H21C 109.468 no
H21B C21 H21C 109.476 no

loop_
_geom_bond_atom_site_label_1
_geom_bond_atom_site_label_2
_geom_bond_distance
_geom_bond_publ_flag
O1 C10 1.3246(17) yes
O1 C21 1.4463(16) yes
O2 C10 1.2071(17) yes
N1 C2 1.4733(17) yes
N1 C17 1.4609(16) yes
N1 C18 1.4569(16) yes
N2 C9 1.3710(17) yes
N2 C11 1.3860(17) yes
C1 C2 1.5257(18) yes
C1 C4 1.4615(19) yes
C1 C19 1.3335(18) yes
C2 C5 1.5582(18) yes
C3 C7 1.4959(19) yes
C3 C11 1.3711(18) yes
C3 C14 1.4343(19) yes
C4 C12 1.3268(18) yes
C5 C6 1.5559(19) yes
C5 C10 1.5337(17) yes
C5 C11 1.5229(18) yes
C6 C15 1.5211(19) yes
C7 C18 1.5339(18) yes
C8 C14 1.4000(18) yes
C8 C20 1.382(2) yes
C9 C14 1.4084(18) yes
C9 C16 1.3973(19) yes
C12 C17 1.489(2) yes
C13 C16 1.3803(19) yes
C13 C20 1.4050(18) yes
C15 C19 1.4934(19) yes
N2 H2 0.880 no
C2 H2A 1.000 no
C4 H4 0.950 no
C6 H6A 0.990 no
C6 H6B 0.990 no
C7 H7A 0.990 no
C7 H7B 0.990 no
C8 H8 0.950 no
C12 H12 0.950 no
C13 H13 0.950 no
C15 H15A 0.990 no
C15 H15B 0.990 no
C16 H16 0.950 no
C17 H17A 0.990 no
C17 H17B 0.990 no
C18 H18A 0.990 no
C18 H18B 0.990 no
C19 H19 0.950 no
C20 H20 0.950 no
C21 H21A 0.980 no
C21 H21B 0.980 no
C21 H21C 0.980 no

loop_
_geom_contact_atom_site_label_1
_geom_contact_atom_site_label_2
_geom_contact_distance
_geom_contact_publ_flag
_geom_contact_site_symmetry_2
O1 N1 2.8096(14) no .
O1 C1 3.0404(16) no .
O1 C2 2.7691(15) no .
O1 C6 3.4137(17) no .
O1 C11 3.4929(16) no .
O1 C15 3.4215(18) no .
O1 C18 3.2841(15) no .
O1 C19 3.3145(17) no .
O2 N2 3.0171(15) no .
O2 C6 2.9390(17) no .
O2 C11 2.8995(15) no .
O2 C15 3.4309(18) no .
O2 C21 2.6209(18) no .
N1 C3 3.2344(18) no .
N1 C4 2.7333(18) no .
N1 C10 3.1267(16) no .
N1 C11 3.2162(18) no .
N2 C6 2.9011(17) no .
N2 C8 3.5593(17) no .
N2 C10 3.1308(17) no .
C1 C6 2.8033(19) no .
C1 C10 3.2181(18) no .
C1 C17 2.8835(19) no .
C2 C3 3.0501(18) no .
C2 C7 2.9929(18) no .
C2 C12 2.8356(19) no .
C2 C15 3.0106(18) no .
C3 C10 3.5386(17) no .
C5 C7 3.2590(18) no .
C5 C18 2.9825(19) no .
C5 C19 2.8802(19) no .
C7 C8 3.2845(19) no .
C7 C17 3.2075(19) no .
C8 C16 2.8347(18) no .
C9 C20 2.7567(18) no .
C10 C15 2.9157(19) no .
C10 C18 3.3884(18) no .
C10 C19 3.3219(19) no .
C11 C18 2.944(2) no .
C13 C14 2.7798(19) no .
O2 N2 2.8770(15) no 2_555
O2 C9 3.5216(17) no 2_555
O2 C16 3.5362(17) no 2_555
N1 C12 3.4421(18) no 3_665
N1 C17 3.5658(18) no 3_665
N2 O2 2.8770(15) no 2_555
N2 C21 3.3614(18) no 1_455
C4 C18 3.5953(19) no 1_565
C9 O2 3.5216(17) no 2_555
C9 C21 3.212(2) no 1_455
C12 N1 3.4421(18) no 3_665
C12 C18 3.432(2) no 3_665
C16 O2 3.5362(17) no 2_555
C16 C21 3.485(2) no 1_455
C17 N1 3.5658(18) no 3_665
C17 C17 3.5858(19) no 3_665
C18 C4 3.5953(19) no 1_545
C18 C12 3.432(2) no 3_665
C21 N2 3.3614(18) no 1_655
C21 C9 3.212(2) no 1_655
C21 C16 3.485(2) no 1_655
O1 H15B 3.0988 no .
O1 H18A 2.7506 no .
O2 H2 2.7738 no .
O2 H6B 2.7064 no .
O2 H15B 2.9590 no .
O2 H21A 3.5837 no .
O2 H21B 2.5535 no .
O2 H21C 2.6151 no .
N1 H7A 2.6504 no .
N1 H7B 3.3392 no .
N1 H12 3.2963 no .
N2 H6A 3.1271 no .
N2 H6B 2.5334 no .
N2 H16 2.7890 no .
C1 H6A 2.9672 no .
C1 H12 3.2983 no .
C1 H15A 3.1860 no .
C1 H15B 3.0433 no .
C1 H17A 3.3310 no .
C2 H4 3.3891 no .
C2 H6A 2.6295 no .
C2 H6B 3.3563 no .
C2 H7A 2.9857 no .
C2 H15B 3.5222 no .
C2 H17A 2.6829 no .
C2 H17B 3.2782 no .
C2 H18A 2.8012 no .
C2 H18B 3.3041 no .
C2 H19 3.3684 no .
C3 H2 3.0883 no .
C3 H2A 2.8984 no .
C3 H8 2.8815 no .
C3 H18A 2.5509 no .
C3 H18B 3.3027 no .
C4 H2A 2.8320 no .
C4 H17A 2.9888 no .
C4 H17B 3.1623 no .
C4 H19 2.5698 no .
C5 H2 2.7389 no .
C5 H7A 3.5802 no .
C5 H15A 3.3977 no .
C5 H15B 2.8444 no .
C5 H18A 2.8198 no .
C6 H2 2.7280 no .
C6 H2A 2.7189 no .
C6 H19 3.3414 no .
C7 H2A 2.8394 no .
C7 H8 3.1078 no .
C7 H17A 2.9409 no .
C7 H17B 3.5168 no .
C8 H7B 2.9808 no .
C8 H13 3.2714 no .
C9 H8 3.2857 no .
C9 H13 3.2349 no .
C10 H2 3.1307 no .
C10 H2A 3.4299 no .
C10 H6A 3.3339 no .
C10 H6B 2.6654 no .
C10 H15B 2.6604 no .
C10 H18A 2.8197 no .
C10 H21A 3.1573 no .
C10 H21B 2.5523 no .
C10 H21C 2.6088 no .
C11 H2A 2.6421 no .
C11 H6A 2.7176 no .
C11 H6B 2.6271 no .
C11 H7A 3.0366 no .
C11 H7B 3.2893 no .
C11 H18A 2.7559 no .
C12 H2A 2.9875 no .
C13 H8 3.2826 no .
C14 H2 3.0915 no .
C14 H7A 3.0926 no .
C14 H7B 2.6970 no .
C14 H16 3.3145 no .
C14 H20 3.2557 no .
C15 H2A 3.4406 no .
C16 H2 2.8055 no .
C16 H20 3.2785 no .
C17 H2A 2.5345 no .
C17 H4 3.3072 no .
C17 H7A 2.9121 no .
C17 H18A 3.2093 no .
C17 H18B 2.4450 no .
C18 H2A 2.8115 no .
C18 H17A 2.6331 no .
C18 H17B 2.5545 no .
C19 H2A 3.0097 no .
C19 H4 2.6246 no .
C19 H6A 2.7687 no .
C19 H6B 3.3191 no .
C20 H16 3.2928 no .
H2 H6A 3.0710 no .
H2 H6B 2.0880 no .
H2 H16 2.7822 no .
H2A H6A 2.4826 no .
H2A H6B 3.5772 no .
H2A H7A 2.5450 no .
H2A H17A 2.4060 no .
H2A H17B 3.4660 no .
H2A H18A 3.3248 no .
H2A H18B 3.5914 no .
H4 H12 2.2547 no .
H4 H19 2.4021 no .
H6A H15A 2.3064 no .
H6A H15B 2.8605 no .
H6A H19 3.5834 no .
H6B H15A 2.4240 no .
H6B H15B 2.3100 no .
H7A H8 3.3749 no .
H7A H17A 2.3670 no .
H7A H17B 3.3264 no .
H7A H18A 2.8541 no .
H7A H18B 2.4962 no .
H7B H8 2.5953 no .
H7B H17A 3.5820 no .
H7B H18A 2.4823 no .
H7B H18B 2.2492 no .
H8 H20 2.3331 no .
H12 H17A 2.5323 no .
H12 H17B 2.3743 no .
H13 H16 2.3384 no .
H13 H20 2.3381 no .
H15A H19 2.3717 no .
H15B H19 2.5096 no .
H15B H21C 3.5005 no .
H17A H18A 3.5689 no .
H17A H18B 2.7137 no .
H17B H18A 3.3328 no .
H17B H18B 2.2065 no .
H18A H21B 3.4759 no .
O1 H12 3.3140 no 3_665
O1 H13 3.5586 no 1_665
O1 H17B 3.1298 no 3_665
O1 H20 2.9292 no 1_665
O2 H2 2.0770 no 2_555
O2 H6B 2.9108 no 2_555
O2 H16 2.9353 no 2_555
O2 H21C 3.4727 no 2_655
N1 H12 3.3181 no 3_665
N1 H17B 2.9357 no 3_665
N2 H2 3.3513 no 2_555
N2 H15A 3.2884 no 1_545
N2 H21A 2.9221 no 1_455
N2 H21B 3.2075 no 1_455
N2 H21C 3.4123 no 1_455
C1 H7B 3.4352 no 1_565
C1 H20 3.2877 no 1_665
C2 H7A 3.5256 no 3_565
C2 H17A 3.5339 no 3_565
C3 H12 3.4781 no 3_565
C3 H17A 3.3879 no 3_565
C3 H19 3.3533 no 1_545
C3 H21A 3.2621 no 1_455
C4 H7A 3.3919 no 3_565
C4 H7B 2.9561 no 1_565
C4 H8 3.5213 no 3_565
C4 H17B 3.2455 no 3_665
C4 H18A 3.3134 no 1_565
C4 H18B 3.2457 no 1_565
C4 H18B 3.0844 no 3_665
C4 H20 3.3929 no 1_665
C6 H6B 3.1077 no 2_555
C6 H15B 3.4389 no 2_555
C7 H4 3.1793 no 1_545
C7 H7B 3.2423 no 3_555
C7 H8 2.8304 no 3_555
C7 H17A 3.2349 no 3_565
C7 H19 3.5517 no 1_545
C8 H6A 3.1231 no 1_545
C8 H7B 3.2558 no 3_555
C8 H12 3.0366 no 3_565
C8 H18B 3.2632 no 3_555
C9 H15A 2.8896 no 1_545
C9 H21A 2.9585 no 1_455
C9 H21B 2.6940 no 1_455
C9 H21C 3.5264 no 1_455
C10 H2 3.2201 no 2_555
C10 H6B 3.5987 no 2_555
C11 H19 3.5939 no 1_545
C11 H21A 3.1082 no 1_455
C12 H7A 3.0173 no 3_565
C12 H8 3.4169 no 3_565
C12 H17B 3.0733 no 3_665
C12 H18A 3.3745 no 3_665
C12 H18B 2.9232 no 3_665
C12 H21A 3.4825 no 3_665
C13 H6A 3.0505 no 1_545
C13 H13 3.0448 no 2_455
C13 H16 3.0541 no 2_455
C13 H19 3.5229 no 1_445
C13 H21B 3.1147 no 1_455
C13 H21C 3.3439 no 1_445
C14 H6A 3.5339 no 1_545
C14 H12 3.2207 no 3_565
C14 H15A 3.2719 no 1_545
C14 H21A 3.1469 no 1_455
C14 H21B 3.2016 no 1_455
C15 H6B 3.2341 no 2_555
C15 H15A 3.2766 no 2_555
C15 H15B 3.5741 no 2_555
C15 H16 3.5179 no 2_565
C16 H6A 3.4704 no 1_545
C16 H13 3.1689 no 2_455
C16 H15A 3.1095 no 1_545
C16 H15B 3.3804 no 2_545
C16 H16 3.1234 no 2_455
C16 H21B 2.6825 no 1_455
C17 H2A 3.5493 no 3_565
C17 H7A 3.0824 no 3_565
C17 H17B 3.1181 no 3_665
C17 H20 3.4603 no 3_555
C17 H21A 3.3734 no 3_665
C18 H4 2.8002 no 1_545
C18 H8 3.0995 no 3_555
C18 H12 3.1086 no 3_665
C18 H19 3.3408 no 1_545
C19 H13 3.5838 no 1_665
C19 H18A 3.3083 no 1_565
C19 H20 3.2233 no 1_665
C20 H6A 2.8688 no 1_545
C20 H17B 3.4671 no 3_555
C20 H19 3.3504 no 1_445
C20 H21A 3.3554 no 1_445
C20 H21B 3.5441 no 1_455
C20 H21C 3.5442 no 1_445
C21 H2 3.5692 no 1_655
C21 H12 3.3532 no 3_665
C21 H13 3.3957 no 1_665
C21 H17B 3.5320 no 3_665
C21 H20 3.1122 no 1_665
C21 H21C 3.5880 no 2_655
H2 O2 2.0770 no 2_555
H2 N2 3.3513 no 2_555
H2 C10 3.2201 no 2_555
H2 C21 3.5692 no 1_455
H2 H2 2.6888 no 2_555
H2 H6B 3.1579 no 2_555
H2 H15A 3.5990 no 1_545
H2 H21A 3.2675 no 1_455
H2 H21B 3.4800 no 1_455
H2 H21C 3.3721 no 1_455
H2A C17 3.5493 no 3_565
H2A H7A 2.7509 no 3_565
H2A H8 3.5092 no 1_565
H2A H17A 2.5686 no 3_565
H4 C7 3.1793 no 1_565
H4 C18 2.8002 no 1_565
H4 H4 3.0483 no 3_675
H4 H7B 2.6666 no 1_565
H4 H8 3.2047 no 3_565
H4 H12 3.3555 no 3_675
H4 H18A 2.5174 no 1_565
H4 H18B 2.4012 no 1_565
H4 H18B 2.9449 no 3_665
H4 H20 3.3541 no 1_665
H6A C8 3.1231 no 1_565
H6A C13 3.0505 no 1_565
H6A C14 3.5339 no 1_565
H6A C16 3.4704 no 1_565
H6A C20 2.8688 no 1_565
H6A H8 3.5302 no 1_565
H6A H13 3.4253 no 1_565
H6A H15B 3.5845 no 2_555
H6A H20 3.1647 no 1_565
H6A H21A 3.0438 no 1_455
H6A H21C 3.5107 no 1_455
H6B O2 2.9108 no 2_555
H6B C6 3.1077 no 2_555
H6B C10 3.5987 no 2_555
H6B C15 3.2341 no 2_555
H6B H2 3.1579 no 2_555
H6B H6B 2.3101 no 2_555
H6B H15A 3.3503 no 2_555
H6B H15B 2.7517 no 2_555
H7A C2 3.5256 no 3_565
H7A C4 3.3919 no 3_565
H7A C12 3.0173 no 3_565
H7A C17 3.0824 no 3_565
H7A H2A 2.7509 no 3_565
H7A H7B 3.2040 no 3_555
H7A H8 2.7605 no 3_555
H7A H12 3.2742 no 3_565
H7A H17A 2.3966 no 3_565
H7B C1 3.4352 no 1_545
H7B C4 2.9561 no 1_545
H7B C7 3.2423 no 3_555
H7B C8 3.2558 no 3_555
H7B H4 2.6666 no 1_545
H7B H7A 3.2040 no 3_555
H7B H7B 2.4499 no 3_555
H7B H8 2.3330 no 3_555
H7B H19 3.4035 no 1_545
H8 C4 3.5213 no 3_565
H8 C7 2.8304 no 3_555
H8 C12 3.4169 no 3_565
H8 C18 3.0995 no 3_555
H8 H2A 3.5092 no 1_545
H8 H4 3.2047 no 3_565
H8 H6A 3.5302 no 1_545
H8 H7A 2.7605 no 3_555
H8 H7B 2.3330 no 3_555
H8 H12 2.9279 no 3_565
H8 H17A 3.4235 no 3_555
H8 H17B 3.3970 no 3_555
H8 H18B 2.4784 no 3_555
H12 O1 3.3140 no 3_665
H12 N1 3.3181 no 3_665
H12 C3 3.4781 no 3_565
H12 C8 3.0366 no 3_565
H12 C14 3.2207 no 3_565
H12 C18 3.1086 no 3_665
H12 C21 3.3532 no 3_665
H12 H4 3.3555 no 3_675
H12 H7A 3.2742 no 3_565
H12 H8 2.9279 no 3_565
H12 H17B 3.4774 no 3_665
H12 H18A 2.7957 no 3_665
H12 H18B 2.7610 no 3_665
H12 H21A 2.9173 no 3_665
H12 H21B 3.3384 no 3_665
H13 O1 3.5586 no 1_445
H13 C13 3.0448 no 2_455
H13 C16 3.1689 no 2_455
H13 C19 3.5838 no 1_445
H13 C21 3.3957 no 1_445
H13 H6A 3.4253 no 1_545
H13 H13 2.3588 no 2_455
H13 H15B 2.9179 no 1_445
H13 H15B 3.5516 no 2_545
H13 H16 2.6481 no 2_455
H13 H19 3.4016 no 1_445
H13 H21A 3.5117 no 1_445
H13 H21C 2.7380 no 1_445
H15A N2 3.2884 no 1_565
H15A C9 2.8896 no 1_565
H15A C14 3.2719 no 1_565
H15A C15 3.2766 no 2_555
H15A C16 3.1095 no 1_565
H15A H2 3.5990 no 1_565
H15A H6B 3.3503 no 2_555
H15A H15A 2.6838 no 2_555
H15A H15B 3.0931 no 2_555
H15A H16 3.4016 no 1_565
H15A H16 3.2899 no 2_565
H15B C6 3.4389 no 2_555
H15B C15 3.5741 no 2_555
H15B C16 3.3804 no 2_565
H15B H6A 3.5845 no 2_555
H15B H6B 2.7517 no 2_555
H15B H13 2.9179 no 1_665
H15B H13 3.5516 no 2_565
H15B H15A 3.0931 no 2_555
H15B H16 2.9813 no 2_565
H16 O2 2.9353 no 2_555
H16 C13 3.0541 no 2_455
H16 C15 3.5179 no 2_545
H16 C16 3.1234 no 2_455
H16 H13 2.6481 no 2_455
H16 H15A 3.4016 no 1_545
H16 H15A 3.2899 no 2_545
H16 H15B 2.9813 no 2_545
H16 H16 2.8118 no 2_455
H16 H19 3.5615 no 2_545
H16 H21B 2.9893 no 1_455
H16 H21B 3.1006 no 2_555
H17A C2 3.5339 no 3_565
H17A C3 3.3879 no 3_565
H17A C7 3.2349 no 3_565
H17A H2A 2.5686 no 3_565
H17A H7A 2.3966 no 3_565
H17A H8 3.4235 no 3_555
H17A H17A 3.1126 no 3_565
H17A H20 3.3870 no 3_555
H17A H21A 3.2043 no 3_665
H17B O1 3.1298 no 3_665
H17B N1 2.9357 no 3_665
H17B C4 3.2455 no 3_665
H17B C12 3.0733 no 3_665
H17B C17 3.1181 no 3_665
H17B C20 3.4671 no 3_555
H17B C21 3.5320 no 3_665
H17B H8 3.3970 no 3_555
H17B H12 3.4774 no 3_665
H17B H17B 2.9237 no 3_665
H17B H20 2.6584 no 3_555
H17B H21A 2.9599 no 3_665
H18A C4 3.3134 no 1_545
H18A C12 3.3745 no 3_665
H18A C19 3.3083 no 1_545
H18A H4 2.5174 no 1_545
H18A H12 2.7957 no 3_665
H18A H19 2.5157 no 1_545
H18B C4 3.2457 no 1_545
H18B C4 3.0844 no 3_665
H18B C8 3.2632 no 3_555
H18B C12 2.9232 no 3_665
H18B H4 2.4012 no 1_545
H18B H4 2.9449 no 3_665
H18B H8 2.4784 no 3_555
H18B H12 2.7610 no 3_665
H18B H20 3.1904 no 3_555
H19 C3 3.3533 no 1_565
H19 C7 3.5517 no 1_565
H19 C11 3.5939 no 1_565
H19 C13 3.5229 no 1_665
H19 C18 3.3408 no 1_565
H19 C20 3.3504 no 1_665
H19 H7B 3.4035 no 1_565
H19 H13 3.4016 no 1_665
H19 H16 3.5615 no 2_565
H19 H18A 2.5157 no 1_565
H19 H20 3.0897 no 1_665
H20 O1 2.9292 no 1_445
H20 C1 3.2877 no 1_445
H20 C4 3.3929 no 1_445
H20 C17 3.4603 no 3_555
H20 C19 3.2233 no 1_445
H20 C21 3.1122 no 1_445
H20 H4 3.3541 no 1_445
H20 H6A 3.1647 no 1_545
H20 H17A 3.3870 no 3_555
H20 H17B 2.6584 no 3_555
H20 H18B 3.1904 no 3_555
H20 H19 3.0897 no 1_445
H20 H21A 2.7672 no 1_445
H20 H21C 3.1394 no 1_445
H21A N2 2.9221 no 1_655
H21A C3 3.2621 no 1_655
H21A C9 2.9585 no 1_655
H21A C11 3.1082 no 1_655
H21A C12 3.4825 no 3_665
H21A C14 3.1469 no 1_655
H21A C17 3.3734 no 3_665
H21A C20 3.3554 no 1_665
H21A H2 3.2675 no 1_655
H21A H6A 3.0438 no 1_655
H21A H12 2.9173 no 3_665
H21A H13 3.5117 no 1_665
H21A H17A 3.2043 no 3_665
H21A H17B 2.9599 no 3_665
H21A H20 2.7672 no 1_665
H21B N2 3.2075 no 1_655
H21B C9 2.6940 no 1_655
H21B C13 3.1147 no 1_655
H21B C14 3.2016 no 1_655
H21B C16 2.6825 no 1_655
H21B C20 3.5441 no 1_655
H21B H2 3.4800 no 1_655
H21B H12 3.3384 no 3_665
H21B H16 2.9893 no 1_655
H21B H16 3.1006 no 2_555
H21C O2 3.4727 no 2_655
H21C N2 3.4123 no 1_655
H21C C9 3.5264 no 1_655
H21C C13 3.3439 no 1_665
H21C C20 3.5442 no 1_665
H21C C21 3.5880 no 2_655
H21C H2 3.3721 no 1_655
H21C H6A 3.5107 no 1_655
H21C H13 2.7380 no 1_665
H21C H20 3.1394 no 1_665
H21C H21C 2.7224 no 2_655

loop_
_geom_hbond_atom_site_label_D
_geom_hbond_atom_site_label_H
_geom_hbond_atom_site_label_A
_geom_hbond_site_symmetry_A
_geom_hbond_distance_DA
_geom_hbond_distance_DH
_geom_hbond_distance_HA
_geom_hbond_angle_DHA
_geom_hbond_publ_flag
N2 H2 O2 2_555 2.8770(15) 0.880 2.077 150.7 no

loop_
_geom_torsion_atom_site_label_1
_geom_torsion_atom_site_label_2
_geom_torsion_atom_site_label_3
_geom_torsion_atom_site_label_4
_geom_torsion
_geom_torsion_publ_flag
C21 O1 C10 O2 3.96(18) no
C21 O1 C10 C5 -177.09(10) no
C2 N1 C17 C12 54.03(13) no
C17 N1 C2 C1 -63.89(11) no
C17 N1 C2 C5 170.19(9) no
C2 N1 C18 C7 46.80(13) no
C18 N1 C2 C1 167.77(8) no
C18 N1 C2 C5 41.85(13) no
C17 N1 C18 C7 -82.10(13) no
C18 N1 C17 C12 -174.64(9) no
C9 N2 C11 C3 -0.42(13) no
C9 N2 C11 C5 178.91(9) no
C11 N2 C9 C14 -0.67(13) no
C11 N2 C9 C16 -178.89(11) no
C2 C1 C4 C12 -3.71(17) no
C4 C1 C2 N1 37.89(13) no
C4 C1 C2 C5 166.90(9) no
C2 C1 C19 C15 -1.24(19) no
C19 C1 C2 N1 -145.44(12) no
C19 C1 C2 C5 -16.44(16) no
C4 C1 C19 C15 175.23(10) no
C19 C1 C4 C12 179.53(11) no
N1 C2 C5 C6 170.44(9) no
N1 C2 C5 C10 53.09(13) no
N1 C2 C5 C11 -71.32(12) no
C1 C2 C5 C6 46.65(12) no
C1 C2 C5 C10 -70.69(13) no
C1 C2 C5 C11 164.89(9) no
C7 C3 C11 N2 -169.58(11) no
C7 C3 C11 C5 11.2(2) no
C11 C3 C7 C18 27.03(17) no
C7 C3 C14 C8 -11.8(2) no
C7 C3 C14 C9 169.34(10) no
C14 C3 C7 C18 -142.26(11) no
C11 C3 C14 C8 177.14(12) no
C11 C3 C14 C9 -1.70(13) no
C14 C3 C11 N2 1.31(13) no
C14 C3 C11 C5 -177.93(11) no
C1 C4 C12 C17 -7.70(19) no
C2 C5 C6 C15 -65.32(11) no
C2 C5 C10 O1 0.60(15) no
C2 C5 C10 O2 179.56(10) no
C2 C5 C11 N2 -159.49(10) no
C2 C5 C11 C3 19.68(17) no
C6 C5 C10 O1 -116.89(11) no
C6 C5 C10 O2 62.07(15) no
C10 C5 C6 C15 58.21(12) no
C6 C5 C11 N2 -42.47(14) no
C6 C5 C11 C3 136.69(12) no
C11 C5 C6 C15 174.00(8) no
C10 C5 C11 N2 72.01(14) no
C10 C5 C11 C3 -108.83(13) no
C11 C5 C10 O1 127.11(11) no
C11 C5 C10 O2 -53.93(15) no
C5 C6 C15 C19 48.46(13) no
C3 C7 C18 N1 -80.86(13) no
C14 C8 C20 C13 -1.70(19) no
C20 C8 C14 C3 -177.84(12) no
C20 C8 C14 C9 0.89(18) no
N2 C9 C14 C3 1.45(13) no
N2 C9 C14 C8 -177.59(10) no
N2 C9 C16 C13 176.34(11) no
C14 C9 C16 C13 -1.66(18) no
C16 C9 C14 C3 179.85(11) no
C16 C9 C14 C8 0.81(18) no
C4 C12 C17 N1 -17.02(17) no
C16 C13 C20 C8 0.8(2) no
C20 C13 C16 C9 0.84(19) no
C6 C15 C19 C1 -14.50(17) no
